data_2212783
loop_
_publ_author_name
'Dong, Yan-Hong'
'Ma, Yong-Qiang'
'Wang, Ming-An'
'Chen, Fu-Heng'
'Wang, Dao-Quan'

_publ_section_title
;
 4-(4-Bromophenylsulfonyl)-1-oxa-4-azacyclohexadecan-16-one
;
_journal_coeditor_code BT2253
_journal_issue 4
_journal_name_full 'Acta Crystallographica Section E'
_journal_page_first o1928
_journal_page_last o1929
_journal_paper_doi 10.1107/S1600536807006186
_journal_volume 63
_journal_year 2007
_chemical_formula_iupac 'C20 H30 Br N O4 S'
_chemical_formula_moiety 'C20 H30 Br N O4 S'
_chemical_formula_sum 'C20 H30 Br N O4 S'
_chemical_formula_weight 460.42
_chemical_name_systematic
;
4-(4-Bromophenylsulfonyl)-1-oxa-4-azacyclohexadecan-16-one
;
_space_group_IT_number 4
_symmetry_cell_setting monoclinic
_symmetry_space_group_name_Hall 'P 2yb'
_symmetry_space_group_name_H-M 'P 1 21 1'
_atom_sites_solution_hydrogens geom
_atom_sites_solution_primary direct
_atom_sites_solution_secondary difmap
_audit_creation_method SHELXL-97
_cell_angle_alpha 90.00
_cell_angle_beta 91.65(3)
_cell_angle_gamma 90.00
_cell_formula_units_Z 2
_cell_length_a 11.582(2)
_cell_length_b 5.4948(11)
_cell_length_c 17.171(3)
_cell_measurement_reflns_used 5427
_cell_measurement_temperature 293(2)
_cell_measurement_theta_max 25.04
_cell_measurement_theta_min 1.76
_cell_volume 1092.3(3)
_computing_cell_refinement RAPID-AUTO
_computing_data_collection 'RAPID-AUTO (Rigaku, 2000)'
_computing_data_reduction 'CrystalStructure (Rigaku, 2000)'
_computing_molecular_graphics 'SHELXTL (Sheldrick, 1991)'
_computing_publication_material SHELXL97
_computing_structure_refinement 'SHELXL97 (Sheldrick, 1997)'
_computing_structure_solution 'SHELXS97 (Sheldrick, 1997)'
_diffrn_ambient_temperature 293(2)
_diffrn_detector_area_resol_mean 10.00
_diffrn_measured_fraction_theta_full 0.974
_diffrn_measured_fraction_theta_max 0.974
_diffrn_measurement_device_type 'Rigaku R-AXIS RAPID IP'
_diffrn_measurement_method \W
_diffrn_radiation_monochromator graphite
_diffrn_radiation_source 'fine-focus sealed tube'
_diffrn_radiation_type MoK\a
_diffrn_radiation_wavelength 0.71073
_diffrn_reflns_av_R_equivalents 0.0669
_diffrn_reflns_av_sigmaI/netI 0.0843
_diffrn_reflns_limit_h_max 13
_diffrn_reflns_limit_h_min -13
_diffrn_reflns_limit_k_max 6
_diffrn_reflns_limit_k_min -6
_diffrn_reflns_limit_l_max 20
_diffrn_reflns_limit_l_min -20
_diffrn_reflns_number 5427
_diffrn_reflns_theta_full 25.04
_diffrn_reflns_theta_max 25.04
_diffrn_reflns_theta_min 1.76
_diffrn_standards_decay_% 0
_diffrn_standards_interval_count 0
_diffrn_standards_interval_time 0
_diffrn_standards_number 0
_exptl_absorpt_coefficient_mu 2.001
_exptl_absorpt_correction_T_max 0.740
_exptl_absorpt_correction_T_min 0.367
_exptl_absorpt_correction_type multi-scan
_exptl_absorpt_process_details '(ABSCOR; Higashi, 1995)'
_exptl_crystal_colour Colourless
_exptl_crystal_density_diffrn 1.400
_exptl_crystal_density_method 'not measured'
_exptl_crystal_description Block
_exptl_crystal_F_000 480
_exptl_crystal_size_max 0.50
_exptl_crystal_size_mid 0.20
_exptl_crystal_size_min 0.15
_refine_diff_density_max 0.274
_refine_diff_density_min -0.253
_refine_ls_abs_structure_details 'Flack (1983), 1413 Friedel pairs'
_refine_ls_abs_structure_Flack 0.134(19)
_refine_ls_extinction_method none
_refine_ls_goodness_of_fit_ref 1.014
_refine_ls_hydrogen_treatment constr
_refine_ls_matrix_type full
_refine_ls_number_parameters 244
_refine_ls_number_reflns 3521
_refine_ls_number_restraints 1
_refine_ls_restrained_S_all 1.014
_refine_ls_R_factor_all 0.1251
_refine_ls_R_factor_gt 0.0583
_refine_ls_shift/su_max 0.000
_refine_ls_shift/su_mean 0.000
_refine_ls_structure_factor_coef Fsqd
_refine_ls_weighting_details 'calc w=1/[\s^2^(Fo^2^)+(0.0720P)^2^] where P=(Fo^2^+2Fc^2^)/3'
_refine_ls_weighting_scheme calc
_refine_ls_wR_factor_gt 0.1306
_refine_ls_wR_factor_ref 0.1506
_reflns_number_gt 1870
_reflns_number_total 3521
_reflns_threshold_expression I>2\s(I)
_cod_data_source_file bt2253.cif
_cod_data_source_block I
_cod_original_cell_volume 1092.3(4)
_cod_original_sg_symbol_H-M 'P 21'
_cod_database_code 2212783
_cod_database_fobs_code 2212783

loop_
_symmetry_equiv_pos_as_xyz
'x, y, z'
'-x, y+1/2, -z'

loop_
_atom_site_type_symbol
_atom_site_label
_atom_site_fract_x
_atom_site_fract_y
_atom_site_fract_z
_atom_site_U_iso_or_equiv
_atom_site_adp_type
_atom_site_calc_flag
_atom_site_refinement_flags
_atom_site_occupancy
Br Br 0.22407(9) 0.4924(2) 0.17094(5) 0.1042(5) Uani d . 1
S S 0.22081(16) 1.0955(3) 0.48880(11) 0.0536(5) Uani d . 1
O O1 0.4115(4) 1.0913(11) 0.6960(3) 0.0733(16) Uani d . 1
O O2 0.5029(5) 0.7628(13) 0.7372(3) 0.089(2) Uani d . 1
O O3 0.1031(4) 1.1557(9) 0.4959(3) 0.0657(15) Uani d . 1
O O4 0.3083(4) 1.2767(11) 0.4823(3) 0.0747(16) Uani d . 1
N N 0.2577(5) 0.9275(12) 0.5652(3) 0.0586(18) Uani d . 1
C C1 0.1765(7) 0.7442(15) 0.5896(5) 0.071(2) Uani d . 1
H H1A 0.1925 0.5937 0.5625 0.085 Uiso calc R 1
H H1B 0.0992 0.7956 0.5739 0.085 Uiso calc R 1
C C2 0.1793(7) 0.6939(17) 0.6770(5) 0.072(2) Uani d . 1
H H2A 0.2572 0.6496 0.6938 0.086 Uiso calc R 1
H H2B 0.1582 0.8406 0.7046 0.086 Uiso calc R 1
C C3 0.0993(7) 0.496(2) 0.6967(4) 0.081(2) Uani d . 1
H H3A 0.1140 0.3580 0.6632 0.097 Uiso calc R 1
H H3B 0.0209 0.5504 0.6855 0.097 Uiso calc R 1
C C4 0.1083(8) 0.4102(16) 0.7826(6) 0.090(3) Uani d . 1
H H4A 0.0706 0.2534 0.7869 0.108 Uiso calc R 1
H H4B 0.1891 0.3887 0.7974 0.108 Uiso calc R 1
C C5 0.0534(8) 0.590(2) 0.8395(5) 0.092(3) Uani d . 1
H H5A 0.0846 0.7514 0.8314 0.110 Uiso calc R 1
H H5B -0.0293 0.5965 0.8292 0.110 Uiso calc R 1
C C6 0.0762(9) 0.515(3) 0.9204(5) 0.110(3) Uani d . 1
H H6A 0.0594 0.3431 0.9249 0.132 Uiso calc R 1
H H6B 0.0233 0.6020 0.9534 0.132 Uiso calc R 1
C C7 0.2014(10) 0.561(2) 0.9520(6) 0.118(4) Uani d . 1
H H7A 0.2098 0.4871 1.0031 0.141 Uiso calc R 1
H H7B 0.2544 0.4786 0.9181 0.141 Uiso calc R 1
C C8 0.2370(9) 0.826(2) 0.9584(5) 0.093(3) Uani d . 1
H H8A 0.2054 0.9114 0.9132 0.111 Uiso calc R 1
H H8B 0.2019 0.8944 1.0040 0.111 Uiso calc R 1
C C9 0.3641(9) 0.874(2) 0.9640(5) 0.106(4) Uani d . 1
H H9A 0.3754 1.0439 0.9778 0.127 Uiso calc R 1
H H9B 0.3968 0.7773 1.0064 0.127 Uiso calc R 1
C C10 0.4301(8) 0.824(2) 0.8936(5) 0.106(4) Uani d . 1
H H10A 0.4139 0.6593 0.8757 0.128 Uiso calc R 1
H H10B 0.5122 0.8351 0.9060 0.128 Uiso calc R 1
C C11 0.3970(7) 1.009(2) 0.8275(4) 0.086(3) Uani d . 1
H H11A 0.3136 1.0228 0.8228 0.104 Uiso calc R 1
H H11B 0.4279 1.1683 0.8410 0.104 Uiso calc R 1
C C12 0.4449(7) 0.9276(19) 0.7488(5) 0.076(3) Uani d . 1
C C13 0.4527(7) 1.0640(18) 0.6205(4) 0.073(3) Uani d . 1
H H13A 0.5331 1.0151 0.6233 0.088 Uiso calc R 1
H H13B 0.4476 1.2184 0.5932 0.088 Uiso calc R 1
C C14 0.3810(6) 0.8706(15) 0.5755(4) 0.060(2) Uani d . 1
H H14A 0.4135 0.8494 0.5245 0.072 Uiso calc R 1
H H14B 0.3886 0.7167 0.6029 0.072 Uiso calc R 1
C C15 0.2271(6) 0.9166(14) 0.4051(4) 0.054(2) Uani d . 1
C C16 0.1511(7) 0.7201(16) 0.3929(5) 0.062(2) Uani d . 1
H H16 0.1005 0.6759 0.4315 0.075 Uiso calc R 1
C C17 0.1515(6) 0.5933(15) 0.3241(4) 0.058(2) Uani d . 1
H H17 0.1005 0.4644 0.3163 0.070 Uiso calc R 1
C C18 0.2279(8) 0.6553(16) 0.2652(4) 0.067(2) Uani d . 1
C C19 0.3026(7) 0.8509(18) 0.2808(5) 0.077(3) Uani d . 1
H H19 0.3539 0.8976 0.2429 0.092 Uiso calc R 1
C C20 0.3030(6) 0.972(2) 0.3475(4) 0.071(2) Uani d . 1
H H20 0.3559 1.0974 0.3557 0.085 Uiso calc R 1

loop_
_atom_site_aniso_label
_atom_site_aniso_U_11
_atom_site_aniso_U_22
_atom_site_aniso_U_33
_atom_site_aniso_U_12
_atom_site_aniso_U_13
_atom_site_aniso_U_23
Br 0.1215(8) 0.1337(10) 0.0578(5) -0.0179(8) 0.0117(5) -0.0271(7)
S 0.0540(12) 0.0471(12) 0.0600(13) 0.0014(10) 0.0050(9) -0.0051(10)
O1 0.073(4) 0.080(4) 0.068(4) 0.011(3) 0.001(3) -0.009(4)
O2 0.098(5) 0.105(5) 0.064(4) 0.039(4) -0.009(3) 0.003(4)
O3 0.041(3) 0.067(4) 0.088(4) 0.007(3) -0.001(3) -0.017(3)
O4 0.069(3) 0.076(4) 0.080(4) -0.019(3) 0.007(3) -0.007(3)
N 0.039(3) 0.075(5) 0.062(4) -0.006(3) 0.004(3) -0.007(4)
C1 0.083(6) 0.054(5) 0.077(6) -0.022(5) 0.011(5) 0.000(5)
C2 0.076(6) 0.073(6) 0.066(6) -0.031(5) 0.003(5) -0.008(5)
C3 0.083(6) 0.083(6) 0.076(5) 0.016(7) 0.010(4) 0.010(7)
C4 0.105(7) 0.063(7) 0.101(8) 0.000(5) 0.018(6) 0.002(6)
C5 0.101(6) 0.113(9) 0.062(6) 0.024(7) 0.019(5) -0.003(6)
C6 0.140(9) 0.115(9) 0.075(6) 0.000(9) 0.035(6) -0.001(8)
C7 0.177(12) 0.095(11) 0.080(7) 0.022(8) -0.006(7) 0.018(7)
C8 0.132(9) 0.090(8) 0.058(6) 0.026(7) 0.023(6) 0.005(5)
C9 0.103(8) 0.133(10) 0.082(7) 0.004(7) 0.008(6) 0.001(7)
C10 0.112(8) 0.146(10) 0.061(6) 0.056(7) 0.018(5) 0.038(6)
C11 0.098(6) 0.100(7) 0.062(5) 0.006(7) 0.007(4) -0.006(7)
C12 0.057(5) 0.082(7) 0.089(7) 0.034(5) -0.006(5) 0.006(6)
C13 0.071(5) 0.091(7) 0.057(5) -0.011(5) 0.004(4) 0.001(5)
C14 0.080(6) 0.069(5) 0.031(4) -0.002(4) 0.010(4) -0.005(4)
C15 0.050(4) 0.050(5) 0.060(5) -0.003(4) -0.007(4) -0.004(4)
C16 0.065(5) 0.069(6) 0.053(5) 0.000(5) 0.010(4) 0.026(5)
C17 0.071(5) 0.061(5) 0.044(4) 0.002(5) 0.009(4) -0.008(4)
C18 0.101(7) 0.055(6) 0.043(5) 0.001(5) -0.016(5) -0.008(4)
C19 0.073(6) 0.101(8) 0.057(5) -0.029(5) 0.018(4) 0.008(5)
C20 0.078(5) 0.079(6) 0.056(5) -0.037(6) 0.032(4) -0.034(6)

loop_
_atom_type_symbol
_atom_type_description
_atom_type_scat_dispersion_real
_atom_type_scat_dispersion_imag
_atom_type_scat_source
C C 0.0033 0.0016 'International Tables Vol C Tables 4.2.6.8 and 6.1.1.4'
H H 0.0000 0.0000 'International Tables Vol C Tables 4.2.6.8 and 6.1.1.4'
N N 0.0061 0.0033 'International Tables Vol C Tables 4.2.6.8 and 6.1.1.4'
O O 0.0106 0.0060 'International Tables Vol C Tables 4.2.6.8 and 6.1.1.4'
S S 0.1246 0.1234 'International Tables Vol C Tables 4.2.6.8 and 6.1.1.4'
Br Br -0.2901 2.4595 'International Tables Vol C Tables 4.2.6.8 and 6.1.1.4'

loop_
_geom_angle_atom_site_label_1
_geom_angle_atom_site_label_2
_geom_angle_atom_site_label_3
_geom_angle
O3 S O4 122.2(3)
O3 S N 106.9(3)
O4 S N 106.5(3)
O3 S C15 105.5(3)
O4 S C15 106.4(4)
N S C15 108.9(3)
C12 O1 C13 117.3(7)
C1 N C14 117.1(6)
C1 N S 117.6(5)
C14 N S 116.3(4)
N C1 C2 114.5(6)
N C1 H1A 108.6
C2 C1 H1A 108.6
N C1 H1B 108.6
C2 C1 H1B 108.6
H1A C1 H1B 107.6
C3 C2 C1 111.4(6)
C3 C2 H2A 109.4
C1 C2 H2A 109.4
C3 C2 H2B 109.4
C1 C2 H2B 109.4
H2A C2 H2B 108.0
C2 C3 C4 114.7(7)
C2 C3 H3A 108.6
C4 C3 H3A 108.6
C2 C3 H3B 108.6
C4 C3 H3B 108.6
H3A C3 H3B 107.6
C5 C4 C3 113.0(8)
C5 C4 H4A 109.0
C3 C4 H4A 109.0
C5 C4 H4B 109.0
C3 C4 H4B 109.0
H4A C4 H4B 107.8
C6 C5 C4 110.9(9)
C6 C5 H5A 109.5
C4 C5 H5A 109.5
C6 C5 H5B 109.5
C4 C5 H5B 109.5
H5A C5 H5B 108.0
C5 C6 C7 115.2(8)
C5 C6 H6A 108.5
C7 C6 H6A 108.5
C5 C6 H6B 108.5
C7 C6 H6B 108.5
H6A C6 H6B 107.5
C8 C7 C6 115.4(10)
C8 C7 H7A 108.4
C6 C7 H7A 108.4
C8 C7 H7B 108.4
C6 C7 H7B 108.4
H7A C7 H7B 107.5
C9 C8 C7 116.2(9)
C9 C8 H8A 108.2
C7 C8 H8A 108.2
C9 C8 H8B 108.2
C7 C8 H8B 108.2
H8A C8 H8B 107.4
C10 C9 C8 116.4(9)
C10 C9 H9A 108.2
C8 C9 H9A 108.2
C10 C9 H9B 108.2
C8 C9 H9B 108.2
H9A C9 H9B 107.3
C9 C10 C11 110.5(8)
C9 C10 H10A 109.6
C11 C10 H10A 109.6
C9 C10 H10B 109.6
C11 C10 H10B 109.6
H10A C10 H10B 108.1
C12 C11 C10 111.1(9)
C12 C11 H11A 109.4
C10 C11 H11A 109.4
C12 C11 H11B 109.4
C10 C11 H11B 109.4
H11A C11 H11B 108.0
O2 C12 O1 125.3(9)
O2 C12 C11 127.4(9)
O1 C12 C11 107.3(8)
O1 C13 C14 110.1(6)
O1 C13 H13A 109.6
C14 C13 H13A 109.6
O1 C13 H13B 109.6
C14 C13 H13B 109.6
H13A C13 H13B 108.1
N C14 C13 114.9(6)
N C14 H14A 108.5
C13 C14 H14A 108.5
N C14 H14B 108.5
C13 C14 H14B 108.5
H14A C14 H14B 107.5
C20 C15 C16 118.2(8)
C20 C15 S 120.7(6)
C16 C15 S 121.0(6)
C17 C16 C15 120.1(8)
C17 C16 H16 120.0
C15 C16 H16 120.0
C16 C17 C18 121.0(8)
C16 C17 H17 119.5
C18 C17 H17 119.5
C19 C18 C17 116.6(7)
C19 C18 Br 122.5(7)
C17 C18 Br 120.9(6)
C20 C19 C18 122.5(8)
C20 C19 H19 118.8
C18 C19 H19 118.8
C19 C20 C15 121.6(9)
C19 C20 H20 119.2
C15 C20 H20 119.2

loop_
_geom_bond_atom_site_label_1
_geom_bond_atom_site_label_2
_geom_bond_distance
Br C18 1.849(8)
S O3 1.412(5)
S O4 1.427(5)
S N 1.651(6)
S C15 1.744(8)
O1 C12 1.327(10)
O1 C13 1.402(9)
O2 C12 1.148(9)
N C1 1.448(9)
N C14 1.467(9)
C1 C2 1.525(10)
C1 H1A 0.9700
C1 H1B 0.9700
C2 C3 1.474(12)
C2 H2A 0.9700
C2 H2B 0.9700
C3 C4 1.549(11)
C3 H3A 0.9700
C3 H3B 0.9700
C4 C5 1.539(11)
C4 H4A 0.9700
C4 H4B 0.9700
C5 C6 1.465(12)
C5 H5A 0.9700
C5 H5B 0.9700
C6 C7 1.554(13)
C6 H6A 0.9700
C6 H6B 0.9700
C7 C8 1.515(15)
C7 H7A 0.9700
C7 H7B 0.9700
C8 C9 1.497(12)
C8 H8A 0.9700
C8 H8B 0.9700
C9 C10 1.475(12)
C9 H9A 0.9700
C9 H9B 0.9700
C10 C11 1.566(13)
C10 H10A 0.9700
C10 H10B 0.9700
C11 C12 1.542(12)
C11 H11A 0.9700
C11 H11B 0.9700
C13 C14 1.542(10)
C13 H13A 0.9700
C13 H13B 0.9700
C14 H14A 0.9700
C14 H14B 0.9700
C15 C20 1.376(9)
C15 C16 1.405(11)
C16 C17 1.372(11)
C16 H16 0.9300
C17 C18 1.404(11)
C17 H17 0.9300
C18 C19 1.401(11)
C19 C20 1.325(11)
C19 H19 0.9300
C20 H20 0.9300

loop_
_geom_torsion_atom_site_label_1
_geom_torsion_atom_site_label_2
_geom_torsion_atom_site_label_3
_geom_torsion_atom_site_label_4
_geom_torsion
O3 S N C1 41.6(6)
O4 S N C1 173.8(5)
C15 S N C1 -71.9(6)
O3 S N C14 -172.1(5)
O4 S N C14 -40.0(6)
C15 S N C14 74.4(6)
C14 N C1 C2 65.3(9)
S N C1 C2 -148.7(6)
N C1 C2 C3 -176.7(7)
C1 C2 C3 C4 172.4(8)
C2 C3 C4 C5 75.0(10)
C3 C4 C5 C6 -173.2(8)
C4 C5 C6 C7 74.4(12)
C5 C6 C7 C8 65.3(13)
C6 C7 C8 C9 -161.5(8)
C7 C8 C9 C10 68.8(13)
C8 C9 C10 C11 68.6(14)
C9 C10 C11 C12 -168.0(9)
C13 O1 C12 O2 -1.7(13)
C13 O1 C12 C11 175.3(7)
C10 C11 C12 O2 -4.2(14)
C10 C11 C12 O1 178.9(8)
C12 O1 C13 C14 80.3(8)
C1 N C14 C13 -127.1(7)
S N C14 C13 86.4(6)
O1 C13 C14 N 61.0(8)
O3 S C15 C20 128.2(7)
O4 S C15 C20 -2.9(8)
N S C15 C20 -117.3(7)
O3 S C15 C16 -48.5(7)
O4 S C15 C16 -179.7(6)
N S C15 C16 65.9(6)
C20 C15 C16 C17 -1.9(11)
S C15 C16 C17 175.0(6)
C15 C16 C17 C18 0.6(11)
C16 C17 C18 C19 0.1(11)
C16 C17 C18 Br -177.4(6)
C17 C18 C19 C20 0.5(13)
Br C18 C19 C20 178.0(8)
C18 C19 C20 C15 -1.9(15)
C16 C15 C20 C19 2.5(13)
S C15 C20 C19 -174.3(8)

loop_
_cod_related_entry_id
_cod_related_entry_database
_cod_related_entry_code
1 ChemSpider 21125063
